data_1504531
loop_
_publ_author_name
'Hjelmgaard, Thomas'
'Faure, Sophie'
'Lemoine, Pascale'
'Viossat, Bernard'
'Aitken, David J.'

_publ_section_title
;
 Rapid assembly of the polyhydroxylated beta-amino acid constituents of
 microsclerodermins C, D, and E.
;
_journal_issue 5
_journal_name_full 'Organic letters'
_journal_page_first 841
_journal_page_last 844
_journal_paper_doi 10.1021/ol702962z
_journal_volume 10
_journal_year 2008
_chemical_absolute_configuration rm
_chemical_formula_sum 'C27 H41 N O8 S'
_chemical_formula_weight 539.67
_space_group_IT_number 19
_symmetry_cell_setting orthorhombic
_symmetry_space_group_name_Hall 'P 2ac 2ab'
_symmetry_space_group_name_H-M 'P 21 21 21'
_atom_sites_solution_hydrogens geom
_atom_sites_solution_primary direct
_atom_sites_solution_secondary difmap
_audit_creation_method SHELXL-97
_cell_angle_alpha 90.00
_cell_angle_beta 90.00
_cell_angle_gamma 90.00
_cell_formula_units_Z 4
_cell_length_a 11.422(5)
_cell_length_b 11.628(2)
_cell_length_c 22.718(5)
_cell_measurement_reflns_used 25
_cell_measurement_temperature 293(2)
_cell_measurement_theta_max 5.718
_cell_measurement_theta_min 1.783
_cell_volume 3017.3(16)
_computing_cell_refinement 'CAD4 Express (Enraf Nonius, 1994)'
_computing_data_collection 'CAD4 Express (Enraf Nonius, 1994)'
_computing_data_reduction 'XCAD4 (Harms & Wocadlo, 1995)'
_computing_molecular_graphics 'CAMERON(Watkin et al., 1996)'
_computing_publication_material 'WinGX - version 1.63.02 (Farrugia, 1999)'
_computing_structure_refinement 'SHELXL-97 (Sheldrick, 1997)'
_computing_structure_solution 'SIR92(Altomare et al., 1994)'
_diffrn_ambient_temperature 293(2)
_diffrn_measured_fraction_theta_full 0.998
_diffrn_measured_fraction_theta_max 0.998
_diffrn_measurement_device_type 'Enraf-nonius CAD4'
_diffrn_measurement_method '\w - 2\q'
_diffrn_radiation_monochromator graphite
_diffrn_radiation_source 'fine-focus sealed tube'
_diffrn_radiation_type MoK\a
_diffrn_radiation_wavelength 0.71073
_diffrn_reflns_av_R_equivalents 0.0919
_diffrn_reflns_av_sigmaI/netI 0.1266
_diffrn_reflns_limit_h_max 16
_diffrn_reflns_limit_h_min -16
_diffrn_reflns_limit_k_max 16
_diffrn_reflns_limit_k_min -16
_diffrn_reflns_limit_l_max 0
_diffrn_reflns_limit_l_min -31
_diffrn_reflns_number 17895
_diffrn_reflns_theta_full 30.02
_diffrn_reflns_theta_max 30.02
_diffrn_reflns_theta_min 2.50
_diffrn_standards_decay_% none
_diffrn_standards_interval_time 60
_diffrn_standards_number 3
_exptl_absorpt_coefficient_mu 0.152
_exptl_absorpt_correction_type none
_exptl_crystal_colour colourless
_exptl_crystal_density_diffrn 1.188
_exptl_crystal_density_method 'not measured'
_exptl_crystal_description parallelepiped
_exptl_crystal_F_000 1160
_exptl_crystal_size_max 0.475
_exptl_crystal_size_mid 0.275
_exptl_crystal_size_min 0.200
_refine_diff_density_max 0.156
_refine_diff_density_min -0.147
_refine_diff_density_rms 0.034
_refine_ls_abs_structure_details 'Flack H D (1983), Acta Cryst. A39, 876-881'
_refine_ls_abs_structure_Flack -0.01(7)
_refine_ls_extinction_method none
_refine_ls_goodness_of_fit_ref 0.909
_refine_ls_hydrogen_treatment mixed
_refine_ls_matrix_type full
_refine_ls_number_parameters 349
_refine_ls_number_reflns 8774
_refine_ls_number_restraints 0
_refine_ls_restrained_S_all 0.909
_refine_ls_R_factor_all 0.1707
_refine_ls_R_factor_gt 0.0402
_refine_ls_shift/su_max 0.000
_refine_ls_shift/su_mean 0.000
_refine_ls_structure_factor_coef Fsqd
_refine_ls_weighting_details 'calc w=1/[\s^2^(Fo^2^)+(0.0454P)^2^+0.0000P] where P=(Fo^2^+2Fc^2^)/3'
_refine_ls_weighting_scheme calc
_refine_ls_wR_factor_gt 0.0861
_refine_ls_wR_factor_ref 0.1122
_reflns_number_gt 3652
_reflns_number_total 8774
_reflns_threshold_expression >2sigma(I)
_cod_data_source_file ol702962z-file003.cif
_cod_data_source_block da133b
_cod_original_sg_symbol_H-M 'P21 21 21'
_cod_database_code 1504531

loop_
_symmetry_equiv_pos_as_xyz
'x, y, z'
'-x+1/2, -y, z+1/2'
'x+1/2, -y+1/2, -z'
'-x, y+1/2, -z+1/2'

loop_
_atom_site_label
_atom_site_type_symbol
_atom_site_fract_x
_atom_site_fract_y
_atom_site_fract_z
_atom_site_U_iso_or_equiv
_atom_site_adp_type
_atom_site_occupancy
_atom_site_symmetry_multiplicity
_atom_site_calc_flag
_atom_site_refinement_flags
C1 C 1.0296(2) 0.73213(19) 0.00326(9) 0.0460(5) Uani 1 1 d .
C2 C 0.9353(2) 0.80959(17) 0.02794(8) 0.0422(5) Uani 1 1 d .
C3 C 0.9413(2) 0.81835(19) 0.09517(8) 0.0420(5) Uani 1 1 d .
C4 C 0.8272(2) 0.86619(18) 0.12122(10) 0.0474(5) Uani 1 1 d .
C5 C 0.7977(2) 0.8238(2) 0.18309(9) 0.0524(6) Uani 1 1 d .
C6 C 0.7218(2) 0.7165(2) 0.18446(11) 0.0639(7) Uani 1 1 d .
H6A H 0.6931 0.7052 0.2242 0.077 Uiso 1 1 calc R
H6B H 0.6545 0.7283 0.1591 0.077 Uiso 1 1 calc R
C7 C 0.7850(2) 0.6097(2) 0.16505(12) 0.0639(7) Uani 1 1 d .
H7 H 0.8476 0.5850 0.1880 0.077 Uiso 1 1 calc R
C8 C 0.7592(2) 0.5496(2) 0.11902(12) 0.0670(7) Uani 1 1 d .
H8 H 0.6978 0.5771 0.0961 0.080 Uiso 1 1 calc R
C9 C 0.8149(3) 0.4430(2) 0.09845(12) 0.0676(7) Uani 1 1 d .
C10 C 0.7687(3) 0.3880(3) 0.05024(13) 0.0934(10) Uani 1 1 d .
H10 H 0.7038 0.4190 0.0313 0.112 Uiso 1 1 calc R
C11 C 0.8174(5) 0.2876(4) 0.02984(19) 0.1290(16) Uani 1 1 d .
H11 H 0.7840 0.2513 -0.0025 0.155 Uiso 1 1 calc R
C12 C 0.9110(5) 0.2408(3) 0.0552(2) 0.1258(17) Uani 1 1 d .
H12 H 0.9436 0.1737 0.0401 0.151 Uiso 1 1 calc R
C13 C 0.9593(4) 0.2926(3) 0.10387(18) 0.1069(12) Uani 1 1 d .
H13 H 1.0241 0.2602 0.1223 0.128 Uiso 1 1 calc R
C14 C 0.9110(3) 0.3929(3) 0.12521(14) 0.0850(9) Uani 1 1 d .
H14 H 0.9436 0.4275 0.1583 0.102 Uiso 1 1 calc R
N15 N 1.04448(18) 0.88303(16) 0.11308(7) 0.0482(5) Uani 1 1 d .
S16 S 1.13503(6) 0.82581(5) 0.16200(3) 0.05817(17) Uani 1 1 d .
O17 O 1.09239(18) 0.84474(18) 0.22289(7) 0.0864(6) Uani 1 1 d .
C18 C 1.2570(2) 0.9289(2) 0.15224(12) 0.0671(7) Uani 1 1 d .
C19 C 1.3025(3) 0.9196(3) 0.08985(13) 0.0887(10) Uani 1 1 d .
H19A H 1.3287 0.8424 0.0826 0.133 Uiso 1 1 calc R
H19B H 1.3666 0.9720 0.0846 0.133 Uiso 1 1 calc R
H19C H 1.2409 0.9386 0.0628 0.133 Uiso 1 1 calc R
C20 C 1.3485(3) 0.8877(4) 0.19645(19) 0.1404(17) Uani 1 1 d .
H20A H 1.3180 0.8950 0.2356 0.211 Uiso 1 1 calc R
H20B H 1.4180 0.9336 0.1927 0.211 Uiso 1 1 calc R
H20C H 1.3672 0.8086 0.1888 0.211 Uiso 1 1 calc R
C21 C 1.2153(3) 1.0483(3) 0.16638(17) 0.1004(11) Uani 1 1 d .
H21A H 1.1879 1.0508 0.2063 0.151 Uiso 1 1 calc R
H21B H 1.1526 1.0688 0.1403 0.151 Uiso 1 1 calc R
H21C H 1.2788 1.1017 0.1616 0.151 Uiso 1 1 calc R
O22 O 1.01152(14) 0.62612(13) 0.02134(7) 0.0591(4) Uani 1 1 d .
C23 C 1.0896(3) 0.5381(2) -0.00046(13) 0.0777(8) Uani 1 1 d .
H23A H 1.0677 0.4650 0.0159 0.117 Uiso 1 1 calc R
H23B H 1.1685 0.5561 0.0108 0.117 Uiso 1 1 calc R
H23C H 1.0845 0.5346 -0.0426 0.117 Uiso 1 1 calc R
O24 O 0.94740(14) 0.92320(11) 0.00437(6) 0.0479(4) Uani 1 1 d .
C25 C 0.9098(2) 0.9356(2) -0.05115(9) 0.0515(6) Uani 1 1 d .
O26 O 0.8568(2) 0.86388(16) -0.07784(7) 0.0858(6) Uani 1 1 d .
O27 O 0.93869(15) 1.03896(13) -0.06901(6) 0.0598(4) Uani 1 1 d .
C28 C 0.9033(2) 1.0794(2) -0.12900(10) 0.0656(7) Uani 1 1 d .
C29 C 0.9621(4) 1.1958(3) -0.13082(15) 0.1144(13) Uani 1 1 d .
H29A H 0.9295 1.2442 -0.1008 0.172 Uiso 1 1 calc R
H29B H 0.9496 1.2304 -0.1687 0.172 Uiso 1 1 calc R
H29C H 1.0446 1.1867 -0.1242 0.172 Uiso 1 1 calc R
C30 C 0.7733(2) 1.0906(3) -0.13149(13) 0.0853(9) Uani 1 1 d .
H30A H 0.7475 1.1427 -0.1013 0.128 Uiso 1 1 calc R
H30B H 0.7380 1.0166 -0.1254 0.128 Uiso 1 1 calc R
H30C H 0.7506 1.1198 -0.1693 0.128 Uiso 1 1 calc R
C31 C 0.9515(3) 0.9994(3) -0.17528(11) 0.0935(11) Uani 1 1 d .
H31A H 1.0351 0.9951 -0.1716 0.140 Uiso 1 1 calc R
H31B H 0.9315 1.0279 -0.2136 0.140 Uiso 1 1 calc R
H31C H 0.9184 0.9241 -0.1701 0.140 Uiso 1 1 calc R
O32 O 0.73057(17) 0.91705(14) 0.20540(7) 0.0666(5) Uani 1 1 d .
C33 C 0.7804(3) 1.0204(2) 0.18261(11) 0.0675(8) Uani 1 1 d .
C34 C 0.6836(3) 1.1046(3) 0.17047(15) 0.1033(11) Uani 1 1 d .
H34A H 0.7162 1.1745 0.1551 0.155 Uiso 1 1 calc R
H34B H 0.6423 1.1207 0.2063 0.155 Uiso 1 1 calc R
H34C H 0.6304 1.0723 0.1422 0.155 Uiso 1 1 calc R
C35 C 0.8727(3) 1.0656(3) 0.22309(13) 0.0968(10) Uani 1 1 d .
H35A H 0.9052 1.1350 0.2070 0.145 Uiso 1 1 calc R
H35B H 0.9335 1.0093 0.2274 0.145 Uiso 1 1 calc R
H35C H 0.8388 1.0817 0.2609 0.145 Uiso 1 1 calc R
O36 O 0.83444(17) 0.98721(13) 0.12774(7) 0.0669(5) Uani 1 1 d .
O37 O 1.10793(18) 0.76116(15) -0.02814(8) 0.0807(6) Uani 1 1 d .
H3 H 0.951(2) 0.747(2) 0.1063(9) 0.063 Uiso 1 1 d .
H2 H 0.861(2) 0.781(2) 0.0163(9) 0.063 Uiso 1 1 d .
H5 H 0.874(2) 0.808(2) 0.2107(11) 0.071 Uiso 1 1 d .
H4 H 0.765(2) 0.844(2) 0.0962(12) 0.078 Uiso 1 1 d .
H15 H 1.024(2) 0.953(2) 0.1217(11) 0.072 Uiso 1 1 d .

loop_
_atom_site_aniso_label
_atom_site_aniso_U_11
_atom_site_aniso_U_22
_atom_site_aniso_U_33
_atom_site_aniso_U_23
_atom_site_aniso_U_13
_atom_site_aniso_U_12
C1 0.0591(15) 0.0466(13) 0.0323(11) 0.0017(9) 0.0022(11) -0.0055(11)
C2 0.0508(13) 0.0408(11) 0.0349(10) 0.0031(9) -0.0005(10) -0.0065(10)
C3 0.0568(13) 0.0378(10) 0.0315(10) 0.0036(9) 0.0025(9) -0.0046(11)
C4 0.0570(14) 0.0449(12) 0.0403(11) 0.0030(9) 0.0063(10) 0.0028(10)
C5 0.0669(15) 0.0474(12) 0.0430(12) -0.0024(10) 0.0154(11) 0.0036(12)
C6 0.0750(18) 0.0531(14) 0.0635(15) 0.0022(11) 0.0234(13) -0.0084(13)
C7 0.0718(17) 0.0571(15) 0.0626(15) 0.0051(13) 0.0135(14) -0.0061(13)
C8 0.0713(18) 0.0635(16) 0.0660(16) 0.0075(13) 0.0087(14) -0.0080(14)
C9 0.090(2) 0.0497(14) 0.0632(16) 0.0048(12) 0.0223(15) -0.0089(14)
C10 0.123(3) 0.088(2) 0.0697(19) -0.0063(17) 0.007(2) -0.013(2)
C11 0.183(5) 0.106(3) 0.099(3) -0.042(3) 0.029(3) -0.031(3)
C12 0.173(5) 0.061(2) 0.143(4) -0.019(2) 0.055(4) 0.001(3)
C13 0.125(3) 0.064(2) 0.131(3) 0.016(2) 0.029(3) 0.010(2)
C14 0.101(2) 0.0617(18) 0.093(2) -0.0010(16) 0.009(2) -0.0037(17)
N15 0.0638(13) 0.0410(9) 0.0396(9) 0.0025(8) -0.0092(9) -0.0018(9)
S16 0.0682(4) 0.0556(3) 0.0507(3) 0.0098(3) -0.0146(3) -0.0035(3)
O17 0.0999(14) 0.1161(16) 0.0431(9) 0.0208(10) -0.0096(9) -0.0105(13)
C18 0.0628(16) 0.0696(18) 0.0688(17) -0.0054(13) -0.0100(13) -0.0098(14)
C19 0.085(2) 0.090(2) 0.091(2) -0.0157(17) 0.0232(17) -0.0152(18)
C20 0.089(3) 0.191(4) 0.141(3) 0.033(3) -0.064(3) -0.038(3)
C21 0.107(2) 0.081(2) 0.113(3) -0.039(2) 0.010(2) -0.0311(18)
O22 0.0711(11) 0.0463(9) 0.0600(10) 0.0016(8) 0.0129(8) 0.0028(8)
C23 0.0848(19) 0.0579(15) 0.0904(19) -0.0014(14) 0.0113(16) 0.0165(15)
O24 0.0683(10) 0.0415(8) 0.0340(7) 0.0045(6) -0.0061(7) -0.0056(7)
C25 0.0620(15) 0.0531(14) 0.0393(12) 0.0047(11) -0.0021(11) 0.0035(12)
O26 0.1344(17) 0.0707(12) 0.0522(10) 0.0071(9) -0.0323(12) -0.0294(13)
O27 0.0792(12) 0.0550(10) 0.0452(8) 0.0178(7) -0.0059(8) -0.0062(9)
C28 0.0714(17) 0.0801(18) 0.0452(13) 0.0259(12) 0.0003(12) 0.0088(14)
C29 0.129(3) 0.108(3) 0.106(2) 0.067(2) -0.020(2) -0.023(2)
C30 0.075(2) 0.115(2) 0.0659(18) 0.0220(16) 0.0031(15) 0.0173(18)
C31 0.094(2) 0.136(3) 0.0504(16) 0.0279(16) 0.0058(15) 0.040(2)
O32 0.0897(13) 0.0566(10) 0.0536(9) -0.0044(8) 0.0275(9) 0.0070(9)
C33 0.094(2) 0.0488(14) 0.0592(15) -0.0020(12) 0.0241(15) 0.0103(14)
C34 0.132(3) 0.079(2) 0.099(2) 0.0147(18) 0.039(2) 0.047(2)
C35 0.136(3) 0.0701(18) 0.085(2) -0.0213(16) 0.014(2) -0.016(2)
O36 0.0937(14) 0.0464(9) 0.0606(10) 0.0075(7) 0.0244(9) 0.0116(9)
O37 0.0904(14) 0.0681(11) 0.0836(13) 0.0130(10) 0.0438(12) 0.0044(10)

loop_
_atom_type_symbol
_atom_type_description
_atom_type_scat_dispersion_real
_atom_type_scat_dispersion_imag
_atom_type_scat_source
C C 0.0033 0.0016 'International Tables Vol C Tables 4.2.6.8 and 6.1.1.4'
N N 0.0061 0.0033 'International Tables Vol C Tables 4.2.6.8 and 6.1.1.4'
O O 0.0106 0.0060 'International Tables Vol C Tables 4.2.6.8 and 6.1.1.4'
S S 0.1246 0.1234 'International Tables Vol C Tables 4.2.6.8 and 6.1.1.4'
H H 0.0000 0.0000 'International Tables Vol C Tables 4.2.6.8 and 6.1.1.4'

loop_
_geom_angle_atom_site_label_1
_geom_angle_atom_site_label_2
_geom_angle_atom_site_label_3
_geom_angle
O37 C1 O22 124.7(2)
O37 C1 C2 126.0(2)
O22 C1 C2 109.31(19)
O24 C2 C1 110.01(17)
O24 C2 C3 107.89(16)
C1 C2 C3 112.18(18)
O24 C2 H2 107.7(14)
C1 C2 H2 109.0(14)
C3 C2 H2 110.0(14)
N15 C3 C2 110.43(16)
N15 C3 C4 113.09(17)
C2 C3 C4 111.74(18)
N15 C3 H3 107.6(17)
C2 C3 H3 103.4(15)
C4 C3 H3 110.1(16)
O36 C4 C5 103.73(18)
O36 C4 C3 110.52(19)
C5 C4 C3 115.16(19)
O36 C4 H4 112.3(16)
C5 C4 H4 107.4(16)
C3 C4 H4 107.8(16)
O32 C5 C6 108.16(18)
O32 C5 C4 101.59(18)
C6 C5 C4 114.2(2)
O32 C5 H5 110.7(13)
C6 C5 H5 107.9(13)
C4 C5 H5 114.0(13)
C7 C6 C5 113.5(2)
C7 C6 H6A 108.9
C5 C6 H6A 108.9
C7 C6 H6B 108.9
C5 C6 H6B 108.9
H6A C6 H6B 107.7
C8 C7 C6 125.1(3)
C8 C7 H7 117.4
C6 C7 H7 117.4
C7 C8 C9 127.9(3)
C7 C8 H8 116.0
C9 C8 H8 116.0
C10 C9 C14 117.4(3)
C10 C9 C8 118.6(3)
C14 C9 C8 124.0(3)
C9 C10 C11 120.6(4)
C9 C10 H10 119.7
C11 C10 H10 119.7
C12 C11 C10 121.8(4)
C12 C11 H11 119.1
C10 C11 H11 119.1
C11 C12 C13 119.4(4)
C11 C12 H12 120.3
C13 C12 H12 120.3
C12 C13 C14 119.5(4)
C12 C13 H13 120.2
C14 C13 H13 120.2
C13 C14 C9 121.3(3)
C13 C14 H14 119.4
C9 C14 H14 119.4
C3 N15 S16 119.02(14)
C3 N15 H15 109.4(19)
S16 N15 H15 113.0(17)
O17 S16 N15 111.16(11)
O17 S16 C18 105.24(12)
N15 S16 C18 97.44(11)
C21 C18 C19 112.0(3)
C21 C18 C20 111.5(3)
C19 C18 C20 111.1(3)
C21 C18 S16 109.5(2)
C19 C18 S16 108.92(18)
C20 C18 S16 103.5(2)
C18 C19 H19A 109.5
C18 C19 H19B 109.5
H19A C19 H19B 109.5
C18 C19 H19C 109.5
H19A C19 H19C 109.5
H19B C19 H19C 109.5
C18 C20 H20A 109.5
C18 C20 H20B 109.5
H20A C20 H20B 109.5
C18 C20 H20C 109.5
H20A C20 H20C 109.5
H20B C20 H20C 109.5
C18 C21 H21A 109.5
C18 C21 H21B 109.5
H21A C21 H21B 109.5
C18 C21 H21C 109.5
H21A C21 H21C 109.5
H21B C21 H21C 109.5
C1 O22 C23 117.39(19)
O22 C23 H23A 109.5
O22 C23 H23B 109.5
H23A C23 H23B 109.5
O22 C23 H23C 109.5
H23A C23 H23C 109.5
H23B C23 H23C 109.5
C25 O24 C2 114.83(16)
O26 C25 O27 127.6(2)
O26 C25 O24 124.4(2)
O27 C25 O24 108.0(2)
C25 O27 C28 120.10(19)
C30 C28 O27 109.3(2)
C30 C28 C31 113.0(3)
O27 C28 C31 110.0(2)
C30 C28 C29 111.3(3)
O27 C28 C29 100.7(2)
C31 C28 C29 111.8(3)
C28 C29 H29A 109.5
C28 C29 H29B 109.5
H29A C29 H29B 109.5
C28 C29 H29C 109.5
H29A C29 H29C 109.5
H29B C29 H29C 109.5
C28 C30 H30A 109.5
C28 C30 H30B 109.5
H30A C30 H30B 109.5
C28 C30 H30C 109.5
H30A C30 H30C 109.5
H30B C30 H30C 109.5
C28 C31 H31A 109.5
C28 C31 H31B 109.5
H31A C31 H31B 109.5
C28 C31 H31C 109.5
H31A C31 H31C 109.5
H31B C31 H31C 109.5
C5 O32 C33 107.35(16)
O32 C33 O36 105.02(18)
O32 C33 C35 110.8(2)
O36 C33 C35 108.9(2)
O32 C33 C34 108.8(3)
O36 C33 C34 109.3(2)
C35 C33 C34 113.7(3)
C33 C34 H34A 109.5
C33 C34 H34B 109.5
H34A C34 H34B 109.5
C33 C34 H34C 109.5
H34A C34 H34C 109.5
H34B C34 H34C 109.5
C33 C35 H35A 109.5
C33 C35 H35B 109.5
H35A C35 H35B 109.5
C33 C35 H35C 109.5
H35A C35 H35C 109.5
H35B C35 H35C 109.5
C4 O36 C33 109.30(17)

loop_
_geom_bond_atom_site_label_1
_geom_bond_atom_site_label_2
_geom_bond_distance
C1 O37 1.193(3)
C1 O22 1.316(3)
C1 C2 1.512(3)
C2 O24 1.432(2)
C2 C3 1.532(3)
C2 H2 0.95(2)
C3 N15 1.456(3)
C3 C4 1.535(3)
C3 H3 0.88(3)
C4 O36 1.417(3)
C4 C5 1.527(3)
C4 H4 0.94(3)
C5 O32 1.422(3)
C5 C6 1.519(3)
C5 H5 1.09(3)
C6 C7 1.502(4)
C6 H6A 0.9700
C6 H6B 0.9700
C7 C8 1.292(4)
C7 H7 0.9300
C8 C9 1.470(4)
C8 H8 0.9300
C9 C10 1.374(4)
C9 C14 1.383(4)
C10 C11 1.374(6)
C10 H10 0.9300
C11 C12 1.331(6)
C11 H11 0.9300
C12 C13 1.375(6)
C12 H12 0.9300
C13 C14 1.378(5)
C13 H13 0.9300
C14 H14 0.9300
N15 S16 1.658(2)
N15 H15 0.87(3)
S16 O17 1.4828(19)
S16 C18 1.851(3)
C18 C21 1.503(4)
C18 C19 1.513(4)
C18 C20 1.526(4)
C19 H19A 0.9600
C19 H19B 0.9600
C19 H19C 0.9600
C20 H20A 0.9600
C20 H20B 0.9600
C20 H20C 0.9600
C21 H21A 0.9600
C21 H21B 0.9600
C21 H21C 0.9600
O22 C23 1.445(3)
C23 H23A 0.9600
C23 H23B 0.9600
C23 H23C 0.9600
O24 C25 1.340(2)
C25 O26 1.195(3)
C25 O27 1.311(3)
O27 C28 1.497(3)
C28 C30 1.492(4)
C28 C31 1.508(4)
C28 C29 1.512(4)
C29 H29A 0.9600
C29 H29B 0.9600
C29 H29C 0.9600
C30 H30A 0.9600
C30 H30B 0.9600
C30 H30C 0.9600
C31 H31A 0.9600
C31 H31B 0.9600
C31 H31C 0.9600
O32 C33 1.426(3)
C33 O36 1.444(3)
C33 C35 1.495(4)
C33 C34 1.502(4)
C34 H34A 0.9600
C34 H34B 0.9600
C34 H34C 0.9600
C35 H35A 0.9600
C35 H35B 0.9600
C35 H35C 0.9600

loop_
_cod_related_entry_id
_cod_related_entry_code
_cod_related_entry_database
1 21195425 ChemSpider
